data_2101199
loop_
_publ_author_name
'Botoshansky, M.'
'Herbstein, F. H.'
'Kapon, M.'

_publ_section_title
;
 Crystallography of metal picrates. II. Crystal structure of yellow
 thallium(I) picrate; relations among various M(I) picrate phases
;
_journal_issue 5
_journal_name_full 'Acta Crystallographica Section B'
_journal_page_first 589
_journal_page_last 596
_journal_paper_doi 10.1107/S0108768194001746
_journal_volume 50
_journal_year 1994
_chemical_formula_moiety 'C6 H2 N3 O7 , Tl'
_chemical_formula_sum 'C6 H2 N3 O7 Tl'
_chemical_formula_weight 432.47
_symmetry_cell_setting monoclinic
_symmetry_space_group_name_Hall '-P 2yab'
_symmetry_space_group_name_H-M 'P 1 21/a 1'
_cell_angle_alpha 90
_cell_angle_beta 91.06(10)
_cell_angle_gamma 90
_cell_formula_units_Z 4
_cell_length_a 15.431(5)
_cell_length_b 15.830(5)
_cell_length_c 3.951(2)
_cell_volume 965.0(7)
_diffrn_radiation_type Mo
_diffrn_radiation_wavelength 0.71069
_exptl_absorpt_coefficient_mu 16.2
_exptl_crystal_density_diffrn 2.978
_exptl_crystal_density_meas 2.993
_exptl_crystal_F_000 784
_cod_data_source_file mu0313.cif
_cod_data_source_block mu0313a
_cod_original_cell_volume 965.0
_cod_database_code 2101199

loop_
_atom_site_label
_atom_site_fract_x
_atom_site_fract_y
_atom_site_fract_z
_atom_site_U_iso_or_equiv
Tl .31677(2) .45874(2) .43422(10) .04720(10)
C(1) .4293(5) .2995(6) .901(2) .038(2)
C(2) .4055(5) .2177(6) .766(2) .041(2)
C(3) .4605(6) .1496(6) .753(3) .045(2)
C(4) .5444(5) .1589(6) .863(2) .040(2)
C(5) .5768(5) .2337(6) .990(3) .045(2)
C(6) .5190(5) .3006(5) 1.0108(10) .036(2)
N(1) .3168(4) .2056(5) .633(2) .047(2)
O(1) .2786(5) .2636(5) .501(3) .079(2)
O(2) .2862(5) .1358(6) .652(4) .108(4)
N(2) .6040(5) .0869(6) .849(3) .060(2)
O(3) .5786(7) .0207(6) .721(4) .126(4)
O(4) .6764(4) .0939(6) .960(3) .080(2)
N(3) .5554(5) .3805(5) 1.144(2) .046(2)
O(5) .6295(5) .3996(5) 1.064(2) .069(2)
O(6) .5117(5) .4240(5) 1.332(2) .076(2)
O(7) .3799(4) .3623(4) .9229(17) .049(2)
H(1) .451(6) .108(6) .66(3) .03(3)
H(2) .639(5) .240(5) 1.15(2) .02(2)

loop_
_geom_angle_atom_site_label_1
_geom_angle_atom_site_label_2
_geom_angle_atom_site_label_3
_geom_angle
O(1) Tl O(7) 55.8(2)
C(2) C(1) C(6) 110.9(7)
C(2) C(1) O(7) 125.7(7)
C(6) C(1) O(7) 123.4(7)
C(1) C(2) C(3) 124.4(7)
C(1) C(2) N(1) 118.5(7)
C(3) C(2) N(1) 117.1(7)
C(2) C(3) C(4) 119.0(8)
C(3) C(4) C(5) 123.1(8)
C(3) C(4) N(2) 119.6(8)
C(5) C(4) N(2) 117.3(7)
C(4) C(5) C(6) 116.6(7)
C(1) C(6) C(5) 126.0(7)
C(1) C(6) N(3) 118.2(6)
C(5) C(6) N(3) 115.7(6)
C(2) N(1) O(1) 120.0(7)
C(2) N(1) O(2) 117.4(8)
O(1) N(1) O(2) 122.5(8)
C(4) N(2) O(3) 119.0(8)
C(4) N(2) O(4) 119.7(8)
O(3) N(2) O(4) 121.3(9)
C(6) N(3) O(5) 118.0(7)
C(6) N(3) O(6) 119.1(7)
O(5) N(3) O(6) 122.9(8)

loop_
_geom_bond_atom_site_label_1
_geom_bond_atom_site_label_2
_geom_bond_distance
Tl O(7) 2.633(6)
C(1) C(2) 1.450(10)
C(1) C(6) 1.440(10)
C(1) O(7) 1.260(10)
C(2) C(3) 1.370(10)
C(2) N(1) 1.470(10)
C(3) C(4) 1.370(10)
C(4) C(5) 1.380(10)
C(4) N(2) 1.470(10)
C(5) C(6) 1.390(10)
C(6) N(3) 1.480(10)
O(1) N(1) 1.200(10)
O(2) N(1) 1.210(10)
O(3) N(2) 1.220(10)
O(4) N(2) 1.200(10)
O(5) N(3) 1.230(10)
O(6) N(3) 1.230(10)
